data_7204090
loop_
_publ_author_name
'Sugiura, Ken-ichi'
'Mikami, Shinji'
'Johnson, Mitchell T.'
'Raebiger, James W.'
'Miller, Joel S.'
'Iwasaki, Kentaro'
'Okada, Yuko'
'Hino, Shojun'
'Sakata, Yoshiteru'

_publ_section_title
;
 Ferrimagnetic ordering of one-dimensional N,N'-dicyanoquinone diimine
 (DCNQI) electron transfer salts with porphyrinatomanganese(II)
;
_journal_issue 9
_journal_name_full 'Journal of Materials Chemistry'
_journal_page_first 2152
_journal_paper_doi 10.1039/b100936m
_journal_volume 11
_journal_year 2001
_chemical_formula_sum 'C90 H90 Mn N8 O2'
_chemical_formula_weight 1370.69
_space_group_IT_number 2
_symmetry_cell_setting triclinic
_symmetry_Int_Tables_number 2
_symmetry_space_group_name_Hall '-P 1'
_symmetry_space_group_name_H-M 'P -1'
_cell_angle_alpha 104.33(1)
_cell_angle_beta 95.09(2)
_cell_angle_gamma 111.35(1)
_cell_formula_units_Z 1
_cell_length_a 12.795(2)
_cell_length_b 14.082(2)
_cell_length_c 12.042(2)
_cell_measurement_reflns_used 25
_cell_measurement_temperature 223.2
_cell_measurement_theta_max 15.0
_cell_measurement_theta_min 14.9
_cell_volume 1919.1(6)
_computing_cell_refinement 'MSC/AFC Diffractometer Control'
_computing_data_collection 'MSC/AFC Diffractometer Control'
_computing_data_reduction 'teXsan Ver. 1.10'
_computing_publication_material 'teXsan Ver. 1.10'
_computing_structure_refinement 'teXsan Ver. 1.10'
_computing_structure_solution SIR92
_diffrn_measured_fraction_theta_full 0.9974
_diffrn_measured_fraction_theta_max 0.9974
_diffrn_measurement_device_type 'Rigaku AFC7R'
_diffrn_measurement_method \w-2\q
_diffrn_radiation_type 'Mo K\a'
_diffrn_radiation_wavelength 0.7107
_diffrn_reflns_av_R_equivalents 0.013
_diffrn_reflns_limit_h_max 17
_diffrn_reflns_limit_h_min 0
_diffrn_reflns_limit_k_max 18
_diffrn_reflns_limit_k_min -19
_diffrn_reflns_limit_l_max 16
_diffrn_reflns_limit_l_min -16
_diffrn_reflns_number 11637
_diffrn_reflns_theta_full 30.04
_diffrn_reflns_theta_max 30.04
_diffrn_standards_decay_% 3.20
_diffrn_standards_interval_count 150
_diffrn_standards_number 3
_exptl_absorpt_coefficient_mu 0.226
_exptl_absorpt_correction_T_max 0.999
_exptl_absorpt_correction_T_min 0.979
_exptl_absorpt_correction_type psi-scan
_exptl_absorpt_process_details '(North, Phillips & Mathews, 1968)'
_exptl_crystal_colour black
_exptl_crystal_density_diffrn 1.186
_exptl_crystal_density_method 'not measured'
_exptl_crystal_description prismatic
_exptl_crystal_size_max 0.750
_exptl_crystal_size_mid 0.200
_exptl_crystal_size_min 0.130
_refine_diff_density_max 1.47
_refine_diff_density_min -1.16
_refine_ls_extinction_method none
_refine_ls_goodness_of_fit_ref 1.657
_refine_ls_hydrogen_treatment noref
_refine_ls_number_parameters 458
_refine_ls_number_reflns 11174
_refine_ls_R_factor_gt 0.0602
_refine_ls_shift/su_max 1.7754
_refine_ls_structure_factor_coef F
_refine_ls_weighting_details 'w = 1/[\s^2^(Fo) + 0.00060|Fo|^2^]'
_refine_ls_weighting_scheme calc
_refine_ls_wR_factor_ref 0.0850
_reflns_number_gt 8160
_reflns_number_total 11174
_reflns_threshold_expression F^2^>2.0\s(F^2^)
_cod_data_source_file b100936m.txt
_cod_data_source_block MnTMP.DCNQI-OMe.p-xy
_cod_original_cell_volume 1919.2(7)
_cod_original_sg_symbol_H-M 'P -1         '
_cod_original_formula_sum 'C90 H90 N8 Mn O2 '
_cod_database_code 7204090

loop_
_symmetry_equiv_pos_as_xyz
x,y,z
-x,-y,-z

loop_
_atom_site_label
_atom_site_type_symbol
_atom_site_fract_x
_atom_site_fract_y
_atom_site_fract_z
_atom_site_U_iso_or_equiv
_atom_site_adp_type
_atom_site_occupancy
_atom_site_calc_flag
_atom_site_refinement_flags
_atom_site_disorder_assembly
_atom_site_disorder_group
Mn(1) Mn 1.0000 0.0000 1.0000 0.02093(9) Uani 1.00 d S . .
O(1) O 0.5785(2) 0.2070(2) 1.1412(2) 0.0530(5) Uani 1.00 d . . .
N(1) N 1.0149(1) -0.0881(1) 1.1036(1) 0.0252(4) Uani 1.00 d . . .
N(2) N 0.8774(1) -0.1313(1) 0.8828(1) 0.0246(3) Uani 1.00 d . . .
N(3) N 0.8708(2) 0.0413(2) 1.0940(2) 0.0374(5) Uani 1.00 d . . .
N(4) N 0.7260(2) 0.1179(2) 1.1119(2) 0.0399(5) Uani 1.00 d . . .
C(1) C 1.0851(2) -0.0520(2) 1.2115(2) 0.0271(4) Uani 1.00 d . . .
C(2) C 1.0702(2) -0.1403(2) 1.2570(2) 0.0339(5) Uani 1.00 d . . .
C(3) C 0.9926(2) -0.2290(2) 1.1760(2) 0.0341(5) Uani 1.00 d . . .
C(4) C 0.9574(2) -0.1967(2) 1.0800(2) 0.0276(4) Uani 1.00 d . . .
C(5) C 0.8768(2) -0.2669(2) 0.9795(2) 0.0284(4) Uani 1.00 d . . .
C(6) C 0.8406(2) -0.2346(1) 0.8885(2) 0.0277(4) Uani 1.00 d . . .
C(7) C 0.7600(2) -0.3064(2) 0.7833(2) 0.0343(5) Uani 1.00 d . . .
C(8) C 0.7495(2) -0.2469(2) 0.7137(2) 0.0328(5) Uani 1.00 d . . .
C(9) C 0.8235(2) -0.1380(2) 0.7751(2) 0.0262(4) Uani 1.00 d . . .
C(10) C 0.8400(2) -0.0532(2) 0.7295(2) 0.0270(4) Uani 1.00 d . . .
C(11) C 0.8336(2) -0.3843(2) 0.9649(2) 0.0307(4) Uani 1.00 d . . .
C(12) C 0.7346(2) -0.4361(2) 1.0034(2) 0.0407(6) Uani 1.00 d . . .
C(13) C 0.6964(2) -0.5461(2) 0.9849(3) 0.0475(7) Uani 1.00 d . . .
C(14) C 0.7549(2) -0.6043(2) 0.9312(2) 0.0457(6) Uani 1.00 d . . .
C(15) C 0.8535(2) -0.5507(2) 0.8969(2) 0.0433(6) Uani 1.00 d . . .
C(16) C 0.8944(2) -0.4411(2) 0.9121(2) 0.0355(5) Uani 1.00 d . . .
C(17) C 0.6700(3) -0.3750(3) 1.0633(4) 0.067(1) Uani 1.00 d . . .
C(18) C 0.7116(3) -0.7235(2) 0.9119(4) 0.0667(9) Uani 1.00 d . . .
C(19) C 1.0020(3) -0.3864(2) 0.8714(3) 0.0499(7) Uani 1.00 d . . .
C(20) C 0.7812(2) -0.0755(2) 0.6073(2) 0.0313(5) Uani 1.00 d . . .
C(21) C 0.6804(2) -0.0594(2) 0.5846(2) 0.0375(5) Uani 1.00 d . . .
C(22) C 0.6344(2) -0.0741(2) 0.4695(2) 0.0476(7) Uani 1.00 d . . .
C(23) C 0.6843(3) -0.1039(2) 0.3770(2) 0.0505(7) Uani 1.00 d . . .
C(24) C 0.7820(3) -0.1220(2) 0.4011(2) 0.0491(7) Uani 1.00 d . . .
C(25) C 0.8315(2) -0.1086(2) 0.5147(2) 0.0394(6) Uani 1.00 d . . .
C(26) C 0.6234(3) -0.0247(3) 0.6815(3) 0.0569(9) Uani 1.00 d . . .
C(27) C 0.6345(4) -0.1168(4) 0.2530(3) 0.079(1) Uani 1.00 d . . .
C(28) C 0.9392(3) -0.1271(3) 0.5376(3) 0.0578(9) Uani 1.00 d . . .
C(29) C 0.8004(2) 0.0745(2) 1.0995(2) 0.0334(5) Uani 1.00 d . . .
C(30) C 0.6165(2) 0.0575(2) 1.0558(2) 0.0317(5) Uani 1.00 d . . .
C(31) C 0.5348(2) 0.1053(2) 1.0708(2) 0.0343(5) Uani 1.00 d . . .
C(32) C 0.5774(2) -0.0489(2) 0.9831(2) 0.0324(5) Uani 1.00 d . . .
C(33) C 0.5021(3) 0.2594(3) 1.1597(4) 0.0695(10) Uani 1.00 d . . .
C(34) C 0.2082(4) 0.6727(3) 0.4979(4) 0.083(1) Uani 1.00 d . . .
C(35) C 0.2260(3) 0.6934(3) 0.6184(3) 0.071(1) Uani 1.00 d . . .
C(36) C 0.2018(3) 0.6130(3) 0.6678(3) 0.068(1) Uani 1.00 d . . .
C(37) C 0.1539(4) 0.5081(3) 0.6028(4) 0.073(1) Uani 1.00 d . . .
C(38) C 0.1345(5) 0.4857(3) 0.4834(4) 0.088(1) Uani 1.00 d . . .
C(39) C 0.1604(4) 0.5653(4) 0.4307(3) 0.086(1) Uani 1.00 d . . .
C(40) C 0.2400(7) 0.7608(5) 0.4428(7) 0.152(3) Uani 1.00 d . . .
C(41) C 0.1264(6) 0.4201(4) 0.6585(5) 0.115(2) Uani 1.00 d . . .
C(42) C 0.4430(5) 0.4911(4) 0.5883(5) 0.095(2) Uani 1.00 d . . .
C(43) C 0.5126(4) 0.4385(3) 0.5709(4) 0.079(1) Uani 1.00 d . . .
C(44) C 0.5309(6) 0.3760(5) 0.6492(6) 0.125(2) Uani 1.00 d . . .
C(45) C 0.5701(5) 0.4477(4) 0.4804(5) 0.102(2) Uani 1.00 d . . .
H(1) H 1.1079 -0.1369 1.3304 0.0407 Uiso 1.00 calc . . .
H(2) H 0.9661 -0.2997 1.1814 0.0409 Uiso 1.00 calc . . .
H(3) H 0.7213 -0.3817 0.7658 0.0411 Uiso 1.00 calc . . .
H(4) H 0.7020 -0.2725 0.6384 0.0394 Uiso 1.00 calc . . .
H(5) H 0.6285 -0.5820 1.0098 0.0570 Uiso 1.00 calc . . .
H(6) H 0.8951 -0.5895 0.8615 0.0520 Uiso 1.00 calc . . .
H(7) H 0.7071 -0.3017 1.0681 0.0809 Uiso 1.00 calc . . .
H(8) H 0.5940 -0.4031 1.0198 0.0809 Uiso 1.00 calc . . .
H(9) H 0.6680 -0.3815 1.1398 0.0809 Uiso 1.00 calc . . .
H(10) H 0.6435 -0.7467 0.9417 0.0800 Uiso 1.00 calc . . .
H(11) H 0.6961 -0.7596 0.8305 0.0800 Uiso 1.00 calc . . .
H(12) H 0.7682 -0.7392 0.9512 0.0800 Uiso 1.00 calc . . .
H(13) H 1.0641 -0.3948 0.9110 0.0599 Uiso 1.00 calc . . .
H(14) H 0.9920 -0.4174 0.7895 0.0599 Uiso 1.00 calc . . .
H(15) H 1.0176 -0.3125 0.8879 0.0599 Uiso 1.00 calc . . .
H(16) H 0.5662 -0.0632 0.4538 0.0571 Uiso 1.00 calc . . .
H(17) H 0.8163 -0.1441 0.3383 0.0589 Uiso 1.00 calc . . .
H(18) H 0.6654 -0.0178 0.7543 0.0683 Uiso 1.00 calc . . .
H(19) H 0.6212 0.0421 0.6822 0.0683 Uiso 1.00 calc . . .
H(20) H 0.5475 -0.0766 0.6692 0.0683 Uiso 1.00 calc . . .
H(21) H 0.5678 -0.1020 0.2521 0.0952 Uiso 1.00 calc . . .
H(22) H 0.6894 -0.0685 0.2232 0.0952 Uiso 1.00 calc . . .
H(23) H 0.6152 -0.1880 0.2059 0.0952 Uiso 1.00 calc . . .
H(24) H 0.9255 -0.1988 0.4966 0.0693 Uiso 1.00 calc . . .
H(25) H 0.9987 -0.0795 0.5115 0.0693 Uiso 1.00 calc . . .
H(26) H 0.9612 -0.1148 0.6191 0.0693 Uiso 1.00 calc . . .
H(27) H 0.5429 0.3301 1.2105 0.0835 Uiso 1.00 calc . . .
H(28) H 0.4695 0.2618 1.0870 0.0835 Uiso 1.00 calc . . .
H(29) H 0.4430 0.2211 1.1940 0.0835 Uiso 1.00 calc . . .
H(30) H 0.2556 0.7653 0.6673 0.0846 Uiso 1.00 calc . . .
H(31) H 0.2189 0.6305 0.7506 0.0810 Uiso 1.00 calc . . .
H(32) H 0.1023 0.4131 0.4359 0.1054 Uiso 1.00 calc . . .
H(33) H 0.1457 0.5472 0.3478 0.1036 Uiso 1.00 calc . . .
H(34) H 0.3198 0.8035 0.4674 0.1821 Uiso 1.00 calc . . .
H(35) H 0.2219 0.7310 0.3602 0.1821 Uiso 1.00 calc . . .
H(36) H 0.1986 0.8038 0.4660 0.1821 Uiso 1.00 calc . . .
H(37) H 0.0470 0.3758 0.6353 0.1386 Uiso 1.00 calc . . .
H(38) H 0.1693 0.3787 0.6344 0.1386 Uiso 1.00 calc . . .
H(39) H 0.1456 0.4501 0.7412 0.1386 Uiso 1.00 calc . . .
H(40) H 0.4842 0.3775 0.7062 0.1499 Uiso 1.00 calc . . .
H(41) H 0.5111 0.3040 0.6040 0.1499 Uiso 1.00 calc . . .
H(42) H 0.6091 0.4067 0.6872 0.1499 Uiso 1.00 calc . . .
H(43) H 0.6303 -0.0822 0.9716 0.0405 Uiso 1.00 calc . . .
H(45) H 0.3974 0.4829 0.6492 0.1171 Uiso 1.00 calc . . .
H(48) H 0.6222 0.4116 0.4664 0.1273 Uiso 1.00 calc . . .

loop_
_atom_site_aniso_label
_atom_site_aniso_U_11
_atom_site_aniso_U_22
_atom_site_aniso_U_33
_atom_site_aniso_U_12
_atom_site_aniso_U_13
_atom_site_aniso_U_23
Mn(1) 0.0208(2) 0.0209(2) 0.0220(2) 0.0087(1) 0.0009(1) 0.0085(1)
O(1) 0.0381(9) 0.0444(10) 0.070(1) 0.0240(8) 0.0025(8) -0.0024(9)
N(1) 0.0277(7) 0.0232(7) 0.0249(7) 0.0104(6) 0.0002(6) 0.0089(6)
N(2) 0.0248(7) 0.0232(7) 0.0253(7) 0.0094(6) 0.0002(5) 0.0084(6)
N(3) 0.0293(8) 0.045(1) 0.0398(10) 0.0176(8) 0.0072(7) 0.0106(8)
N(4) 0.0300(9) 0.042(1) 0.049(1) 0.0193(8) 0.0063(8) 0.0094(9)
C(1) 0.0308(9) 0.0283(9) 0.0247(8) 0.0137(7) 0.0018(7) 0.0106(7)
C(2) 0.042(1) 0.0337(10) 0.0294(9) 0.0152(8) 0.0016(8) 0.0167(8)
C(3) 0.041(1) 0.0298(9) 0.0344(10) 0.0129(8) 0.0027(8) 0.0184(8)
C(4) 0.0314(9) 0.0245(8) 0.0288(9) 0.0116(7) 0.0034(7) 0.0115(7)
C(5) 0.0301(9) 0.0233(8) 0.0321(9) 0.0097(7) 0.0024(7) 0.0114(7)
C(6) 0.0275(8) 0.0233(8) 0.0300(9) 0.0081(7) 0.0006(7) 0.0086(7)
C(7) 0.0341(10) 0.0255(9) 0.0340(10) 0.0061(7) -0.0053(8) 0.0061(8)
C(8) 0.0322(9) 0.0288(9) 0.0301(9) 0.0079(8) -0.0046(7) 0.0063(7)
C(9) 0.0254(8) 0.0272(8) 0.0256(8) 0.0109(7) 0.0003(6) 0.0080(7)
C(10) 0.0295(8) 0.0294(9) 0.0232(8) 0.0132(7) 0.0008(6) 0.0092(7)
C(11) 0.0333(9) 0.0241(8) 0.0326(9) 0.0083(7) -0.0004(7) 0.0119(7)
C(12) 0.036(1) 0.031(1) 0.055(1) 0.0097(8) 0.0082(10) 0.0187(10)
C(13) 0.040(1) 0.034(1) 0.065(2) 0.0044(9) 0.009(1) 0.024(1)
C(14) 0.053(1) 0.0237(9) 0.051(1) 0.0066(9) -0.004(1) 0.0134(9)
C(15) 0.055(1) 0.029(1) 0.047(1) 0.0192(10) 0.008(1) 0.0104(9)
C(16) 0.041(1) 0.0289(9) 0.036(1) 0.0121(8) 0.0055(8) 0.0124(8)
C(17) 0.055(2) 0.054(2) 0.108(3) 0.026(1) 0.041(2) 0.035(2)
C(18) 0.074(2) 0.026(1) 0.090(2) 0.009(1) 0.006(2) 0.020(1)
C(19) 0.053(1) 0.042(1) 0.060(2) 0.020(1) 0.023(1) 0.018(1)
C(20) 0.0353(10) 0.0314(9) 0.0237(8) 0.0106(8) -0.0024(7) 0.0092(7)
C(21) 0.041(1) 0.040(1) 0.032(1) 0.0176(9) -0.0024(8) 0.0138(9)
C(22) 0.051(1) 0.050(1) 0.039(1) 0.018(1) -0.012(1) 0.018(1)
C(23) 0.062(2) 0.050(1) 0.029(1) 0.012(1) -0.008(1) 0.0160(10)
C(24) 0.061(2) 0.055(1) 0.0244(10) 0.017(1) 0.0055(10) 0.0108(10)
C(25) 0.044(1) 0.044(1) 0.0282(10) 0.0160(10) 0.0038(8) 0.0103(9)
C(26) 0.056(2) 0.082(2) 0.048(1) 0.046(2) 0.006(1) 0.019(1)
C(27) 0.100(3) 0.097(3) 0.033(1) 0.031(2) -0.012(2) 0.026(2)
C(28) 0.057(2) 0.084(2) 0.042(1) 0.038(2) 0.017(1) 0.017(1)
C(29) 0.0276(9) 0.039(1) 0.0336(10) 0.0139(8) 0.0067(7) 0.0101(8)
C(30) 0.0291(9) 0.039(1) 0.0341(10) 0.0189(8) 0.0087(7) 0.0139(8)
C(31) 0.0337(10) 0.037(1) 0.038(1) 0.0208(8) 0.0094(8) 0.0115(9)
C(32) 0.0308(9) 0.040(1) 0.0350(10) 0.0219(8) 0.0097(8) 0.0138(8)
C(33) 0.050(2) 0.047(2) 0.106(3) 0.031(1) 0.008(2) -0.004(2)
C(34) 0.085(3) 0.073(2) 0.095(3) 0.032(2) -0.005(2) 0.038(2)
C(35) 0.074(2) 0.059(2) 0.068(2) 0.029(2) -0.002(2) 0.002(2)
C(36) 0.064(2) 0.081(2) 0.052(2) 0.025(2) 0.013(1) 0.014(2)
C(37) 0.075(2) 0.072(2) 0.067(2) 0.023(2) 0.012(2) 0.027(2)
C(38) 0.120(4) 0.057(2) 0.063(2) 0.018(2) -0.002(2) 0.010(2)
C(39) 0.112(3) 0.078(3) 0.051(2) 0.026(2) -0.008(2) 0.016(2)
C(40) 0.175(7) 0.110(5) 0.175(7) 0.044(4) -0.022(5) 0.089(5)
C(41) 0.141(5) 0.089(3) 0.111(4) 0.023(3) 0.028(4) 0.054(3)
C(42) 0.103(4) 0.098(3) 0.091(3) 0.042(3) 0.044(3) 0.028(3)
C(43) 0.084(3) 0.059(2) 0.074(2) 0.016(2) 0.010(2) 0.008(2)
C(44) 0.143(5) 0.089(4) 0.126(5) 0.026(4) 0.006(4) 0.042(4)
C(45) 0.110(4) 0.097(4) 0.114(4) 0.056(3) 0.042(3) 0.027(3)

loop_
_atom_type_symbol
_atom_type_description
_atom_type_scat_dispersion_real
_atom_type_scat_dispersion_imag
_atom_type_scat_source
C C 0.003 0.002
;International Tables for Crystallography
(1992, Vol. C, Tables 4.2.6.8 and 6.1.1.1)
;
H H 0.000 0.000
;International Tables for Crystallography
(1992, Vol. C, Table 6.1.1.2)
;
O O 0.011 0.006
;International Tables for Crystallography
(1992, Vol. C, Tables 4.2.6.8 and 6.1.1.1)
;
N N 0.006 0.003
;International Tables for Crystallography
(1992, Vol. C, Tables 4.2.6.8 and 6.1.1.1)
;
Mn Mn 0.337 0.728
;International Tables for Crystallography
(1992, Vol. C, Tables 4.2.6.8 and 6.1.1.1)
;

loop_
_geom_angle_atom_site_label_1
_geom_angle_atom_site_label_2
_geom_angle_atom_site_label_3
_geom_angle
_geom_angle_site_symmetry_1
_geom_angle_site_symmetry_2
_geom_angle_site_symmetry_3
_geom_angle_publ_flag
N(1) Mn(1) N(1) 180.0 . 1_555 2_757 yes
N(1) Mn(1) N(2) 90.14(6) . 1_555 1_555 yes
N(1) Mn(1) N(2) 89.86(6) . 1_555 2_757 yes
N(1) Mn(1) N(2) 89.86(6) . 2_757 1_555 yes
N(1) Mn(1) N(2) 90.14(6) . 2_757 2_757 yes
N(2) Mn(1) N(2) 180.0 . 1_555 2_757 yes
C(31) O(1) C(33) 117.5(2) . 1_555 1_555 yes
Mn(1) N(1) C(1) 126.8(1) . 1_555 1_555 yes
Mn(1) N(1) C(4) 126.7(1) . 1_555 1_555 yes
C(1) N(1) C(4) 106.5(1) . 1_555 1_555 yes
Mn(1) N(2) C(6) 126.6(1) . 1_555 1_555 yes
Mn(1) N(2) C(9) 127.0(1) . 1_555 1_555 yes
C(6) N(2) C(9) 106.0(1) . 1_555 1_555 yes
C(29) N(4) C(30) 117.9(2) . 1_555 1_555 yes
N(1) C(1) C(2) 109.6(2) . 1_555 1_555 yes
N(1) C(1) C(10) 126.7(2) . 1_555 2_757 yes
C(2) C(1) C(10) 123.8(2) . 1_555 2_757 yes
C(1) C(2) C(3) 107.1(2) . 1_555 1_555 yes
C(1) C(2) H(1) 126.4 . 1_555 1_555 no
C(3) C(2) H(1) 126.4 . 1_555 1_555 no
C(2) C(3) C(4) 107.4(2) . 1_555 1_555 yes
C(2) C(3) H(2) 126.3 . 1_555 1_555 no
C(4) C(3) H(2) 126.3 . 1_555 1_555 no
N(1) C(4) C(3) 109.4(2) . 1_555 1_555 yes
N(1) C(4) C(5) 126.6(2) . 1_555 1_555 yes
C(3) C(4) C(5) 124.0(2) . 1_555 1_555 yes
C(4) C(5) C(6) 123.7(2) . 1_555 1_555 yes
C(4) C(5) C(11) 118.1(2) . 1_555 1_555 yes
C(6) C(5) C(11) 118.0(2) . 1_555 1_555 yes
N(2) C(6) C(5) 126.2(2) . 1_555 1_555 yes
N(2) C(6) C(7) 109.6(2) . 1_555 1_555 yes
C(5) C(6) C(7) 124.2(2) . 1_555 1_555 yes
C(6) C(7) C(8) 107.4(2) . 1_555 1_555 yes
C(6) C(7) H(3) 126.3 . 1_555 1_555 no
C(8) C(7) H(3) 126.3 . 1_555 1_555 no
C(7) C(8) C(9) 107.0(2) . 1_555 1_555 yes
C(7) C(8) H(4) 126.5 . 1_555 1_555 no
C(9) C(8) H(4) 126.5 . 1_555 1_555 no
N(2) C(9) C(8) 110.0(2) . 1_555 1_555 yes
N(2) C(9) C(10) 125.9(2) . 1_555 1_555 yes
C(8) C(9) C(10) 124.1(2) . 1_555 1_555 yes
C(1) C(10) C(9) 123.6(2) . 2_757 1_555 yes
C(1) C(10) C(20) 117.2(2) . 2_757 1_555 yes
C(9) C(10) C(20) 119.0(2) . 1_555 1_555 yes
C(5) C(11) C(12) 121.0(2) . 1_555 1_555 yes
C(5) C(11) C(16) 118.6(2) . 1_555 1_555 yes
C(12) C(11) C(16) 120.4(2) . 1_555 1_555 yes
C(11) C(12) C(13) 118.7(2) . 1_555 1_555 yes
C(11) C(12) C(17) 120.9(2) . 1_555 1_555 yes
C(13) C(12) C(17) 120.4(2) . 1_555 1_555 yes
C(12) C(13) C(14) 121.8(2) . 1_555 1_555 yes
C(12) C(13) H(5) 119.1 . 1_555 1_555 no
C(14) C(13) H(5) 119.1 . 1_555 1_555 no
C(13) C(14) C(15) 118.2(2) . 1_555 1_555 yes
C(13) C(14) C(18) 120.8(3) . 1_555 1_555 yes
C(15) C(14) C(18) 121.0(3) . 1_555 1_555 yes
C(14) C(15) C(16) 122.3(2) . 1_555 1_555 yes
C(14) C(15) H(6) 118.9 . 1_555 1_555 no
C(16) C(15) H(6) 118.9 . 1_555 1_555 no
C(11) C(16) C(15) 118.7(2) . 1_555 1_555 yes
C(11) C(16) C(19) 121.1(2) . 1_555 1_555 yes
C(15) C(16) C(19) 120.2(2) . 1_555 1_555 yes
C(12) C(17) H(7) 109.5 . 1_555 1_555 no
C(12) C(17) H(8) 109.5 . 1_555 1_555 no
C(12) C(17) H(9) 109.5 . 1_555 1_555 no
H(7) C(17) H(8) 109.5 . 1_555 1_555 no
H(7) C(17) H(9) 109.5 . 1_555 1_555 no
H(8) C(17) H(9) 109.5 . 1_555 1_555 no
C(14) C(18) H(10) 109.5 . 1_555 1_555 no
C(14) C(18) H(11) 109.5 . 1_555 1_555 no
C(14) C(18) H(12) 109.5 . 1_555 1_555 no
H(10) C(18) H(11) 109.5 . 1_555 1_555 no
H(10) C(18) H(12) 109.5 . 1_555 1_555 no
H(11) C(18) H(12) 109.5 . 1_555 1_555 no
C(16) C(19) H(13) 109.5 . 1_555 1_555 no
C(16) C(19) H(14) 109.5 . 1_555 1_555 no
C(16) C(19) H(15) 109.5 . 1_555 1_555 no
H(13) C(19) H(14) 109.5 . 1_555 1_555 no
H(13) C(19) H(15) 109.5 . 1_555 1_555 no
H(14) C(19) H(15) 109.5 . 1_555 1_555 no
C(10) C(20) C(21) 121.4(2) . 1_555 1_555 yes
C(10) C(20) C(25) 118.6(2) . 1_555 1_555 yes
C(21) C(20) C(25) 120.0(2) . 1_555 1_555 yes
C(20) C(21) C(22) 118.6(2) . 1_555 1_555 yes
C(20) C(21) C(26) 121.6(2) . 1_555 1_555 yes
C(22) C(21) C(26) 119.8(2) . 1_555 1_555 yes
C(21) C(22) C(23) 122.4(2) . 1_555 1_555 yes
C(21) C(22) H(16) 118.8 . 1_555 1_555 no
C(23) C(22) H(16) 118.8 . 1_555 1_555 no
C(22) C(23) C(24) 118.0(2) . 1_555 1_555 yes
C(22) C(23) C(27) 121.5(3) . 1_555 1_555 yes
C(24) C(23) C(27) 120.4(3) . 1_555 1_555 yes
C(23) C(24) C(25) 121.9(2) . 1_555 1_555 yes
C(23) C(24) H(17) 119.1 . 1_555 1_555 no
C(25) C(24) H(17) 119.1 . 1_555 1_555 no
C(20) C(25) C(24) 119.0(2) . 1_555 1_555 yes
C(20) C(25) C(28) 120.6(2) . 1_555 1_555 yes
C(24) C(25) C(28) 120.3(2) . 1_555 1_555 yes
C(21) C(26) H(18) 109.5 . 1_555 1_555 no
C(21) C(26) H(19) 109.5 . 1_555 1_555 no
C(21) C(26) H(20) 109.5 . 1_555 1_555 no
H(18) C(26) H(19) 109.5 . 1_555 1_555 no
H(18) C(26) H(20) 109.5 . 1_555 1_555 no
H(19) C(26) H(20) 109.5 . 1_555 1_555 no
C(23) C(27) H(21) 109.5 . 1_555 1_555 no
C(23) C(27) H(22) 109.5 . 1_555 1_555 no
C(23) C(27) H(23) 109.5 . 1_555 1_555 no
H(21) C(27) H(22) 109.5 . 1_555 1_555 no
H(21) C(27) H(23) 109.5 . 1_555 1_555 no
H(22) C(27) H(23) 109.5 . 1_555 1_555 no
C(25) C(28) H(24) 109.5 . 1_555 1_555 no
C(25) C(28) H(25) 109.5 . 1_555 1_555 no
C(25) C(28) H(26) 109.5 . 1_555 1_555 no
H(24) C(28) H(25) 109.5 . 1_555 1_555 no
H(24) C(28) H(26) 109.5 . 1_555 1_555 no
H(25) C(28) H(26) 109.5 . 1_555 1_555 no
N(3) C(29) N(4) 175.9(2) . 1_555 1_555 yes
N(4) C(30) C(31) 117.6(2) . 1_555 1_555 yes
N(4) C(30) C(32) 124.4(2) . 1_555 1_555 yes
C(31) C(30) C(32) 118.0(2) . 1_555 1_555 yes
O(1) C(31) C(30) 114.6(2) . 1_555 1_555 yes
O(1) C(31) C(32) 124.6(2) . 1_555 2_657 yes
C(30) C(31) C(32) 120.8(2) . 1_555 2_657 yes
C(30) C(32) C(31) 121.2(2) . 1_555 2_657 yes
C(30) C(32) H(43) 119.4 . 1_555 1_555 no
C(31) C(32) H(43) 119.4 . 2_657 1_555 no
O(1) C(33) H(27) 109.5 . 1_555 1_555 no
O(1) C(33) H(28) 109.5 . 1_555 1_555 no
O(1) C(33) H(29) 109.5 . 1_555 1_555 no
H(27) C(33) H(28) 109.5 . 1_555 1_555 no
H(27) C(33) H(29) 109.5 . 1_555 1_555 no
H(28) C(33) H(29) 109.5 . 1_555 1_555 no
C(35) C(34) C(39) 116.6(4) . 1_555 1_555 yes
C(35) C(34) C(40) 121.8(5) . 1_555 1_555 yes
C(39) C(34) C(40) 121.6(5) . 1_555 1_555 yes
C(34) C(35) C(36) 121.4(3) . 1_555 1_555 yes
C(34) C(35) H(30) 119.3 . 1_555 1_555 no
C(36) C(35) H(30) 119.3 . 1_555 1_555 no
C(35) C(36) C(37) 122.3(3) . 1_555 1_555 yes
C(35) C(36) H(31) 118.9 . 1_555 1_555 no
C(37) C(36) H(31) 118.9 . 1_555 1_555 no
C(36) C(37) C(38) 117.4(4) . 1_555 1_555 yes
C(36) C(37) C(41) 121.7(4) . 1_555 1_555 yes
C(38) C(37) C(41) 120.9(4) . 1_555 1_555 yes
C(37) C(38) C(39) 121.7(4) . 1_555 1_555 yes
C(37) C(38) H(32) 119.1 . 1_555 1_555 no
C(39) C(38) H(32) 119.1 . 1_555 1_555 no
C(34) C(39) C(38) 120.6(4) . 1_555 1_555 yes
C(34) C(39) H(33) 119.7 . 1_555 1_555 no
C(38) C(39) H(33) 119.7 . 1_555 1_555 no
C(34) C(40) H(34) 109.5 . 1_555 1_555 no
C(34) C(40) H(35) 109.5 . 1_555 1_555 no
C(34) C(40) H(36) 109.5 . 1_555 1_555 no
H(34) C(40) H(35) 109.4 . 1_555 1_555 no
H(34) C(40) H(36) 109.5 . 1_555 1_555 no
H(35) C(40) H(36) 109.5 . 1_555 1_555 no
C(37) C(41) H(37) 109.5 . 1_555 1_555 no
C(37) C(41) H(38) 109.5 . 1_555 1_555 no
C(37) C(41) H(39) 109.5 . 1_555 1_555 no
H(37) C(41) H(38) 109.5 . 1_555 1_555 no
H(37) C(41) H(39) 109.5 . 1_555 1_555 no
H(38) C(41) H(39) 109.5 . 1_555 1_555 no
C(43) C(42) C(45) 122.0(4) . 1_555 2_666 yes
C(43) C(42) H(45) 119.4 . 1_555 1_555 no
C(45) C(42) H(45) 118.6 . 2_666 1_555 no
C(42) C(43) C(44) 121.9(5) . 1_555 1_555 yes
C(42) C(43) C(45) 117.3(5) . 1_555 1_555 yes
C(44) C(43) C(45) 120.7(5) . 1_555 1_555 yes
C(43) C(44) H(40) 109.5 . 1_555 1_555 no
C(43) C(44) H(41) 109.5 . 1_555 1_555 no
C(43) C(44) H(42) 109.5 . 1_555 1_555 no
H(40) C(44) H(41) 109.5 . 1_555 1_555 no
H(40) C(44) H(42) 109.5 . 1_555 1_555 no
H(41) C(44) H(42) 109.4 . 1_555 1_555 no
C(42) C(45) C(43) 120.7(5) . 2_666 1_555 yes
C(42) C(45) H(48) 120.0 . 2_666 1_555 no
C(43) C(45) H(48) 119.3 . 1_555 1_555 no

loop_
_geom_bond_atom_site_label_1
_geom_bond_atom_site_label_2
_geom_bond_distance
_geom_bond_site_symmetry_1
_geom_bond_site_symmetry_2
_geom_bond_publ_flag
Mn(1) N(1) 2.007(2) . . yes
Mn(1) N(1) 2.007(2) . 2_757 yes
Mn(1) N(2) 2.019(2) . . yes
Mn(1) N(2) 2.019(2) . 2_757 yes
O(1) C(31) 1.347(3) . . yes
O(1) C(33) 1.425(3) . . yes
N(1) C(1) 1.374(2) . . yes
N(1) C(4) 1.374(2) . . yes
N(2) C(6) 1.378(2) . . yes
N(2) C(9) 1.378(2) . . yes
N(3) C(29) 1.156(3) . . yes
N(4) C(29) 1.306(3) . . yes
N(4) C(30) 1.350(3) . . yes
C(1) C(2) 1.438(3) . . yes
C(1) C(10) 1.394(3) . 2_757 yes
C(2) C(3) 1.349(3) . . yes
C(2) H(1) 0.950 . . no
C(3) C(4) 1.436(3) . . yes
C(3) H(2) 0.950 . . no
C(4) C(5) 1.396(3) . . yes
C(5) C(6) 1.390(3) . . yes
C(5) C(11) 1.497(3) . . yes
C(6) C(7) 1.437(3) . . yes
C(7) C(8) 1.353(3) . . yes
C(7) H(3) 0.950 . . no
C(8) C(9) 1.433(3) . . yes
C(8) H(4) 0.950 . . no
C(9) C(10) 1.392(3) . . yes
C(10) C(20) 1.494(3) . . yes
C(11) C(12) 1.397(3) . . yes
C(11) C(16) 1.393(3) . . yes
C(12) C(13) 1.395(3) . . yes
C(12) C(17) 1.504(4) . . yes
C(13) C(14) 1.386(4) . . yes
C(13) H(5) 0.950 . . no
C(14) C(15) 1.373(4) . . yes
C(14) C(18) 1.512(3) . . yes
C(15) C(16) 1.393(3) . . yes
C(15) H(6) 0.950 . . no
C(16) C(19) 1.504(4) . . yes
C(17) H(7) 0.950 . . no
C(17) H(8) 0.950 . . no
C(17) H(9) 0.950 . . no
C(18) H(10) 0.950 . . no
C(18) H(11) 0.950 . . no
C(18) H(12) 0.950 . . no
C(19) H(13) 0.950 . . no
C(19) H(14) 0.950 . . no
C(19) H(15) 0.950 . . no
C(20) C(21) 1.403(3) . . yes
C(20) C(25) 1.402(3) . . yes
C(21) C(22) 1.391(3) . . yes
C(21) C(26) 1.504(4) . . yes
C(22) C(23) 1.383(4) . . yes
C(22) H(16) 0.950 . . no
C(23) C(24) 1.384(4) . . yes
C(23) C(27) 1.510(4) . . yes
C(24) C(25) 1.393(3) . . yes
C(24) H(17) 0.950 . . no
C(25) C(28) 1.507(4) . . yes
C(26) H(18) 0.950 . . no
C(26) H(19) 0.950 . . no
C(26) H(20) 0.950 . . no
C(27) H(21) 0.950 . . no
C(27) H(22) 0.950 . . no
C(27) H(23) 0.950 . . no
C(28) H(24) 0.950 . . no
C(28) H(25) 0.950 . . no
C(28) H(26) 0.950 . . no
C(30) C(31) 1.437(3) . . yes
C(30) C(32) 1.411(3) . . yes
C(31) C(32) 1.364(3) . 2_657 yes
C(32) H(43) 0.955 . . no
C(33) H(27) 0.950 . . no
C(33) H(28) 0.950 . . no
C(33) H(29) 0.950 . . no
C(34) C(35) 1.387(6) . . yes
C(34) C(39) 1.396(6) . . yes
C(34) C(40) 1.494(7) . . yes
C(35) C(36) 1.357(6) . . yes
C(35) H(30) 0.950 . . no
C(36) C(37) 1.361(6) . . yes
C(36) H(31) 0.950 . . no
C(37) C(38) 1.372(6) . . yes
C(37) C(41) 1.498(6) . . yes
C(38) C(39) 1.375(6) . . yes
C(38) H(32) 0.950 . . no
C(39) H(33) 0.950 . . no
C(40) H(34) 0.950 . . no
C(40) H(35) 0.950 . . no
C(40) H(36) 0.950 . . no
C(41) H(37) 0.950 . . no
C(41) H(38) 0.950 . . no
C(41) H(39) 0.950 . . no
C(42) C(43) 1.350(7) . . yes
C(42) C(45) 1.375(8) . 2_666 yes
C(42) H(45) 0.980 . . no
C(43) C(44) 1.497(7) . . yes
C(43) C(45) 1.375(7) . . yes
C(44) H(40) 0.950 . . no
C(44) H(41) 0.950 . . no
C(44) H(42) 0.950 . . no
C(45) H(48) 0.977 . . no

loop_
_geom_contact_atom_site_label_1
_geom_contact_atom_site_label_2
_geom_contact_distance
_geom_contact_site_symmetry_1
_geom_contact_site_symmetry_2
_geom_contact_publ_flag
Mn(1) C(29) 3.306(2) . . ?
Mn(1) C(29) 3.306(2) . 2_757 ?
O(1) C(36) 3.225(4) . 2_667 ?
O(1) C(35) 3.280(4) . 2_667 ?
O(1) C(18) 3.527(5) . 1_565 ?
N(1) N(3) 2.988(3) . 2_757 ?
N(1) N(3) 3.040(2) . . ?
N(1) C(29) 3.540(3) . 2_757 ?
N(2) N(3) 2.959(2) . 2_757 ?
N(2) N(3) 3.085(3) . . ?
N(4) C(35) 3.489(4) . 2_667 ?
C(38) C(45) 3.504(8) . 2_666 ?

loop_
_geom_torsion_atom_site_label_1
_geom_torsion_atom_site_label_2
_geom_torsion_atom_site_label_3
_geom_torsion_atom_site_label_4
_geom_torsion
_geom_torsion_site_symmetry_1
_geom_torsion_site_symmetry_2
_geom_torsion_site_symmetry_3
_geom_torsion_site_symmetry_4
_geom_torsion_publ_flag
Mn(1) N(1) C(1) C(2) 179.9(1) 1_555 1_555 1_555 1_555 yes
Mn(1) N(1) C(1) C(10) 0.1(3) 1_555 1_555 1_555 2_757 yes
Mn(1) N(1) C(4) C(3) 179.7(1) 1_555 1_555 1_555 1_555 yes
Mn(1) N(1) C(4) C(5) -0.4(3) 1_555 1_555 1_555 1_555 yes
Mn(1) N(1) C(1) C(2) -179.9(1) 1_555 2_757 2_757 2_757 yes
Mn(1) N(1) C(1) C(10) -0.1(3) 1_555 2_757 2_757 1_555 yes
Mn(1) N(1) C(4) C(3) -179.7(1) 1_555 2_757 2_757 2_757 yes
Mn(1) N(1) C(4) C(5) 0.4(3) 1_555 2_757 2_757 2_757 yes
Mn(1) N(2) C(6) C(5) 3.7(3) 1_555 1_555 1_555 1_555 yes
Mn(1) N(2) C(6) C(7) -174.6(1) 1_555 1_555 1_555 1_555 yes
Mn(1) N(2) C(9) C(8) 174.7(1) 1_555 1_555 1_555 1_555 yes
Mn(1) N(2) C(9) C(10) -3.4(3) 1_555 1_555 1_555 1_555 yes
Mn(1) N(2) C(6) C(5) -3.7(3) 1_555 2_757 2_757 2_757 yes
Mn(1) N(2) C(6) C(7) 174.6(1) 1_555 2_757 2_757 2_757 yes
Mn(1) N(2) C(9) C(8) -174.7(1) 1_555 2_757 2_757 2_757 yes
Mn(1) N(2) C(9) C(10) 3.4(3) 1_555 2_757 2_757 2_757 yes
O(1) C(31) C(30) N(4) -0.2(3) 1_555 1_555 1_555 1_555 yes
O(1) C(31) C(30) C(32) -179.9(2) 1_555 1_555 1_555 1_555 yes
O(1) C(31) C(32) C(30) 179.9(2) 1_555 1_555 2_657 2_657 yes
N(1) Mn(1) N(2) C(6) -4.3(2) 1_555 1_555 1_555 1_555 yes
N(1) Mn(1) N(2) C(9) -176.2(2) 1_555 1_555 1_555 1_555 yes
N(1) Mn(1) N(2) C(6) -175.7(2) 1_555 1_555 2_757 2_757 yes
N(1) Mn(1) N(2) C(9) -3.8(2) 1_555 1_555 2_757 2_757 yes
N(1) C(1) C(2) C(3) 0.8(3) 1_555 1_555 1_555 1_555 yes
N(1) C(1) C(10) C(9) -2.0(3) 1_555 1_555 2_757 2_757 yes
N(1) C(1) C(10) C(20) 173.6(2) 1_555 1_555 2_757 2_757 yes
N(1) C(4) C(3) C(2) 0.4(3) 1_555 1_555 1_555 1_555 yes
N(1) C(4) C(5) C(6) -2.0(3) 1_555 1_555 1_555 1_555 yes
N(1) C(4) C(5) C(11) 173.3(2) 1_555 1_555 1_555 1_555 yes
N(2) Mn(1) N(1) C(1) -177.8(2) 1_555 1_555 1_555 1_555 yes
N(2) Mn(1) N(1) C(4) 2.8(2) 1_555 1_555 1_555 1_555 yes
N(2) Mn(1) N(1) C(1) -2.2(2) 1_555 1_555 2_757 2_757 yes
N(2) Mn(1) N(1) C(4) 177.2(2) 1_555 1_555 2_757 2_757 yes
N(2) C(6) C(5) C(4) 0.2(3) 1_555 1_555 1_555 1_555 yes
N(2) C(6) C(5) C(11) -175.0(2) 1_555 1_555 1_555 1_555 yes
N(2) C(6) C(7) C(8) 0.8(3) 1_555 1_555 1_555 1_555 yes
N(2) C(9) C(8) C(7) -1.0(2) 1_555 1_555 1_555 1_555 yes
N(2) C(9) C(10) C(1) -0.2(3) 1_555 1_555 1_555 2_757 yes
N(2) C(9) C(10) C(20) 175.4(2) 1_555 1_555 1_555 1_555 yes
N(3) C(29) N(4) C(30) -167(3) 1_555 1_555 1_555 1_555 yes
N(4) C(30) C(31) C(32) -179.9(2) 1_555 1_555 1_555 2_657 yes
N(4) C(30) C(32) C(31) 179.9(2) 1_555 1_555 1_555 2_657 yes
C(1) N(1) C(4) C(3) 0.1(2) 1_555 1_555 1_555 1_555 yes
C(1) N(1) C(4) C(5) -179.9(2) 1_555 1_555 1_555 1_555 yes
C(1) C(2) C(3) C(4) -0.7(3) 1_555 1_555 1_555 1_555 yes
C(1) C(10) C(9) C(8) 177.9(2) 1_555 2_757 2_757 2_757 yes
C(1) C(10) C(20) C(21) 84.2(3) 1_555 2_757 2_757 2_757 yes
C(1) C(10) C(20) C(25) -93.0(2) 1_555 2_757 2_757 2_757 yes
C(2) C(1) N(1) C(4) -0.6(2) 1_555 1_555 1_555 1_555 yes
C(2) C(1) C(10) C(9) 178.2(2) 1_555 1_555 2_757 2_757 yes
C(2) C(1) C(10) C(20) -6.2(3) 1_555 1_555 2_757 2_757 yes
C(2) C(3) C(4) C(5) -179.6(2) 1_555 1_555 1_555 1_555 yes
C(3) C(2) C(1) C(10) -179.3(2) 1_555 1_555 1_555 2_757 yes
C(3) C(4) C(5) C(6) 178.0(2) 1_555 1_555 1_555 1_555 yes
C(3) C(4) C(5) C(11) -6.8(3) 1_555 1_555 1_555 1_555 yes
C(4) N(1) C(1) C(10) 179.6(2) 1_555 1_555 1_555 2_757 yes
C(4) C(5) C(6) C(7) 178.3(2) 1_555 1_555 1_555 1_555 yes
C(4) C(5) C(11) C(12) 92.5(3) 1_555 1_555 1_555 1_555 yes
C(4) C(5) C(11) C(16) -87.3(3) 1_555 1_555 1_555 1_555 yes
C(5) C(6) N(2) C(9) 176.9(2) 1_555 1_555 1_555 1_555 yes
C(5) C(6) C(7) C(8) -177.5(2) 1_555 1_555 1_555 1_555 yes
C(5) C(11) C(12) C(13) 178.4(2) 1_555 1_555 1_555 1_555 yes
C(5) C(11) C(12) C(17) -1.5(4) 1_555 1_555 1_555 1_555 yes
C(5) C(11) C(16) C(15) -179.1(2) 1_555 1_555 1_555 1_555 yes
C(5) C(11) C(16) C(19) 0.6(3) 1_555 1_555 1_555 1_555 yes
C(6) N(2) C(9) C(8) 1.5(2) 1_555 1_555 1_555 1_555 yes
C(6) N(2) C(9) C(10) -176.5(2) 1_555 1_555 1_555 1_555 yes
C(6) C(5) C(11) C(12) -92.0(3) 1_555 1_555 1_555 1_555 yes
C(6) C(5) C(11) C(16) 88.2(2) 1_555 1_555 1_555 1_555 yes
C(6) C(7) C(8) C(9) 0.1(3) 1_555 1_555 1_555 1_555 yes
C(7) C(6) N(2) C(9) -1.4(2) 1_555 1_555 1_555 1_555 yes
C(7) C(6) C(5) C(11) 3.0(3) 1_555 1_555 1_555 1_555 yes
C(7) C(8) C(9) C(10) 177.1(2) 1_555 1_555 1_555 1_555 yes
C(8) C(9) C(10) C(20) -2.4(3) 1_555 1_555 1_555 1_555 yes
C(9) C(10) C(20) C(21) 100.0(2) 1_555 1_555 1_555 1_555 yes
C(9) C(10) C(20) C(25) -82.8(3) 1_555 1_555 1_555 1_555 yes
C(10) C(20) C(21) C(22) 175.3(2) 1_555 1_555 1_555 1_555 yes
C(10) C(20) C(21) C(26) -3.3(4) 1_555 1_555 1_555 1_555 yes
C(10) C(20) C(25) C(24) -175.3(2) 1_555 1_555 1_555 1_555 yes
C(10) C(20) C(25) C(28) 3.3(3) 1_555 1_555 1_555 1_555 yes
C(11) C(12) C(13) C(14) 1.0(4) 1_555 1_555 1_555 1_555 yes
C(11) C(16) C(15) C(14) 0.5(4) 1_555 1_555 1_555 1_555 yes
C(12) C(11) C(16) C(15) 1.1(3) 1_555 1_555 1_555 1_555 yes
C(12) C(11) C(16) C(19) -179.3(2) 1_555 1_555 1_555 1_555 yes
C(12) C(13) C(14) C(15) 0.6(4) 1_555 1_555 1_555 1_555 yes
C(12) C(13) C(14) C(18) -179.8(3) 1_555 1_555 1_555 1_555 yes
C(13) C(12) C(11) C(16) -1.8(4) 1_555 1_555 1_555 1_555 yes
C(13) C(14) C(15) C(16) -1.3(4) 1_555 1_555 1_555 1_555 yes
C(14) C(13) C(12) C(17) -179.2(3) 1_555 1_555 1_555 1_555 yes
C(14) C(15) C(16) C(19) -179.1(3) 1_555 1_555 1_555 1_555 yes
C(16) C(11) C(12) C(17) 178.4(3) 1_555 1_555 1_555 1_555 yes
C(16) C(15) C(14) C(18) 179.1(3) 1_555 1_555 1_555 1_555 yes
C(20) C(21) C(22) C(23) 0.1(4) 1_555 1_555 1_555 1_555 yes
C(20) C(25) C(24) C(23) -0.2(4) 1_555 1_555 1_555 1_555 yes
C(21) C(20) C(25) C(24) 1.9(4) 1_555 1_555 1_555 1_555 yes
C(21) C(20) C(25) C(28) -179.4(2) 1_555 1_555 1_555 1_555 yes
C(21) C(22) C(23) C(24) 1.6(4) 1_555 1_555 1_555 1_555 yes
C(21) C(22) C(23) C(27) -178.5(3) 1_555 1_555 1_555 1_555 yes
C(22) C(21) C(20) C(25) -1.8(3) 1_555 1_555 1_555 1_555 yes
C(22) C(23) C(24) C(25) -1.5(4) 1_555 1_555 1_555 1_555 yes
C(23) C(22) C(21) C(26) 178.7(3) 1_555 1_555 1_555 1_555 yes
C(23) C(24) C(25) C(28) -178.9(3) 1_555 1_555 1_555 1_555 yes
C(25) C(20) C(21) C(26) 179.6(3) 1_555 1_555 1_555 1_555 yes
C(25) C(24) C(23) C(27) 178.6(3) 1_555 1_555 1_555 1_555 yes
C(29) N(4) C(30) C(31) 179.3(2) 1_555 1_555 1_555 1_555 yes
C(29) N(4) C(30) C(32) -1.0(3) 1_555 1_555 1_555 1_555 yes
C(30) C(31) O(1) C(33) 179.9(3) 1_555 1_555 1_555 1_555 yes
C(32) C(31) O(1) C(33) 0.4(4) 1_555 2_657 2_657 2_657 yes
C(34) C(35) C(36) C(37) -3.3(6) 1_555 1_555 1_555 1_555 yes
C(34) C(39) C(38) C(37) 0.2(8) 1_555 1_555 1_555 1_555 yes
C(35) C(34) C(39) C(38) -0.9(8) 1_555 1_555 1_555 1_555 yes
C(35) C(36) C(37) C(38) 2.5(7) 1_555 1_555 1_555 1_555 yes
C(35) C(36) C(37) C(41) -179.3(5) 1_555 1_555 1_555 1_555 yes
C(36) C(35) C(34) C(39) 2.3(7) 1_555 1_555 1_555 1_555 yes
C(36) C(35) C(34) C(40) -176.9(5) 1_555 1_555 1_555 1_555 yes
C(36) C(37) C(38) C(39) -1.0(8) 1_555 1_555 1_555 1_555 yes
C(38) C(39) C(34) C(40) 178.4(6) 1_555 1_555 1_555 1_555 yes
C(39) C(38) C(37) C(41) -179.2(5) 1_555 1_555 1_555 1_555 yes
C(42) C(45) C(43) C(44) 177.2(5) 1_555 2_666 2_666 2_666 yes
C(44) C(43) C(42) C(45) 177.1(5) 1_555 1_555 1_555 2_666 yes
